data_7211599
loop_
_publ_author_name
'Chen, Shuang'
'Xi, Hanmi'
'Henry, Rodger F.'
'Marsden, Ian'
'Zhang, Geoff G. Z.'

_publ_section_title
;
 Chiral co-crystal solid solution: structures, melting point phase
 diagram, and chiral enrichment of (ibuprofen)2(4,4-dipyridyl)
;
_journal_issue 5
_journal_name_full CrystEngComm
_journal_page_first 1485
_journal_paper_doi 10.1039/b910662f
_journal_volume 12
_journal_year 2010
_chemical_formula_sum 'C18 H22 N O2'
_chemical_formula_weight 284.37
_chemical_name_systematic
;
?
;
_space_group_IT_number 4
_symmetry_cell_setting monoclinic
_symmetry_space_group_name_Hall 'P 2yb'
_symmetry_space_group_name_H-M 'P 1 21 1'
_atom_sites_solution_hydrogens geom
_atom_sites_solution_primary direct
_atom_sites_solution_secondary difmap
_audit_creation_method SHELXL-97
_cell_angle_alpha 90.00
_cell_angle_beta 103.316(8)
_cell_angle_gamma 90.00
_cell_formula_units_Z 8
_cell_length_a 5.725(2)
_cell_length_b 48.556(19)
_cell_length_c 11.522(4)
_cell_measurement_temperature 293(2)
_cell_volume 3117(2)
_computing_structure_refinement 'SHELXL-97 (Sheldrick, 1997)'
_computing_structure_solution 'SHELXS-97 (Sheldrick, 1990)'
_diffrn_ambient_temperature 293(2)
_diffrn_measured_fraction_theta_full 0.984
_diffrn_measured_fraction_theta_max 0.984
_diffrn_radiation_monochromator graphite
_diffrn_radiation_source 'fine-focus sealed tube'
_diffrn_radiation_type MoK\a
_diffrn_radiation_wavelength 0.71073
_diffrn_reflns_av_R_equivalents 0.2406
_diffrn_reflns_av_sigmaI/netI 0.2831
_diffrn_reflns_limit_h_max 7
_diffrn_reflns_limit_h_min -7
_diffrn_reflns_limit_k_max 64
_diffrn_reflns_limit_k_min -61
_diffrn_reflns_limit_l_max 15
_diffrn_reflns_limit_l_min -15
_diffrn_reflns_number 30560
_diffrn_reflns_theta_full 28.17
_diffrn_reflns_theta_max 28.17
_diffrn_reflns_theta_min 1.68
_exptl_absorpt_coefficient_mu 0.078
_exptl_crystal_density_diffrn 1.212
_exptl_crystal_density_method 'not measured'
_exptl_crystal_F_000 1224
_refine_diff_density_max 0.386
_refine_diff_density_min -0.386
_refine_diff_density_rms 0.089
_refine_ls_abs_structure_details 'Flack H D (1983), Acta Cryst. A39, 876-881'
_refine_ls_abs_structure_Flack 5(3)
_refine_ls_extinction_coef 0.0000(11)
_refine_ls_extinction_expression Fc^*^=kFc[1+0.001xFc^2^\l^3^/sin(2\q)]^-1/4^
_refine_ls_extinction_method SHELXL
_refine_ls_goodness_of_fit_ref 0.972
_refine_ls_hydrogen_treatment mixed
_refine_ls_matrix_type full
_refine_ls_number_parameters 795
_refine_ls_number_reflns 14623
_refine_ls_number_restraints 1
_refine_ls_restrained_S_all 0.972
_refine_ls_R_factor_all 0.2585
_refine_ls_R_factor_gt 0.1314
_refine_ls_shift/su_max 7.432
_refine_ls_shift/su_mean 0.056
_refine_ls_structure_factor_coef Fsqd
_refine_ls_weighting_details 'calc w=1/[\s^2^(Fo^2^)+(0.1206P)^2^+0.0000P] where P=(Fo^2^+2Fc^2^)/3'
_refine_ls_weighting_scheme calc
_refine_ls_wR_factor_gt 0.2787
_refine_ls_wR_factor_ref 0.3532
_reflns_number_gt 5298
_reflns_number_total 14623
_reflns_threshold_expression >2sigma(I)
_cod_data_source_file b910662f.txt
_cod_data_source_block x516t
_cod_original_sg_symbol_H-M P21
_cod_database_code 7211599

loop_
_symmetry_equiv_pos_as_xyz
'x, y, z'
'-x, y+1/2, -z'

loop_
_atom_site_label
_atom_site_type_symbol
_atom_site_fract_x
_atom_site_fract_y
_atom_site_fract_z
_atom_site_U_iso_or_equiv
_atom_site_adp_type
_atom_site_occupancy
_atom_site_symmetry_multiplicity
_atom_site_calc_flag
_atom_site_refinement_flags
_atom_site_disorder_assembly
_atom_site_disorder_group
O1 O 0.9282(10) 0.16462(13) 0.2560(6) 0.0552(17) Uani 1 1 d . . .
H1 H 0.9139 0.1778 0.2981 0.083 Uiso 1 1 calc R . .
O2 O 1.2380(10) 0.18812(12) 0.2251(6) 0.0498(16) Uani 1 1 d . . .
C1 C 1.1136(14) 0.16846(16) 0.2089(7) 0.0332(18) Uani 1 1 d . . .
C2 C 1.1443(16) 0.14416(16) 0.1300(7) 0.039(2) Uani 1 1 d . . .
H2 H 0.985(15) 0.1389(15) 0.083(8) 0.047 Uiso 1 1 calc . . .
C3 C 1.2956(16) 0.15217(18) 0.0456(8) 0.047(2) Uani 1 1 d . . .
H3A H 1.2296 0.1683 0.0023 0.070 Uiso 1 1 calc R . .
H3B H 1.2982 0.1374 -0.0093 0.070 Uiso 1 1 calc R . .
H3C H 1.4562 0.1560 0.0897 0.070 Uiso 1 1 calc R . .
C4 C 1.2490(14) 0.11950(15) 0.2102(7) 0.0343(18) Uani 1 1 d . . .
C5 C 1.1123(15) 0.09700(18) 0.2167(8) 0.046(2) Uani 1 1 d . . .
H5 H 0.9521 0.0966 0.1758 0.055 Uiso 1 1 calc R . .
C6 C 1.2136(17) 0.0746(2) 0.2850(9) 0.053(2) Uani 1 1 d . . .
H6 H 1.1180 0.0593 0.2902 0.063 Uiso 1 1 calc R . .
C7 C 1.4469(16) 0.07420(18) 0.3443(7) 0.045(2) Uani 1 1 d . . .
C8 C 1.5822(16) 0.0973(2) 0.3376(8) 0.054(2) Uani 1 1 d . . .
H8 H 1.7420 0.0979 0.3790 0.065 Uiso 1 1 calc R . .
C9 C 1.4818(14) 0.11979(18) 0.2693(7) 0.040(2) Uani 1 1 d . . .
H9 H 1.5758 0.1352 0.2643 0.047 Uiso 1 1 calc R . .
C10 C 1.554(2) 0.0495(2) 0.4136(9) 0.066(3) Uani 1 1 d . . .
H10A H 1.7125 0.0464 0.3999 0.079 Uiso 1 1 calc R . .
H10B H 1.4559 0.0335 0.3843 0.079 Uiso 1 1 calc R . .
C11 C 1.574(3) 0.0523(2) 0.5487(12) 0.079(4) Uani 1 1 d . . .
H11 H 1.67(2) 0.069(2) 0.577(11) 0.094 Uiso 1 1 calc . . .
C12 C 1.343(3) 0.0554(3) 0.5802(11) 0.106(5) Uani 1 1 d . . .
H12A H 1.2410 0.0403 0.5484 0.159 Uiso 1 1 calc R . .
H12B H 1.2700 0.0724 0.5475 0.159 Uiso 1 1 calc R . .
H12C H 1.3674 0.0558 0.6654 0.159 Uiso 1 1 calc R . .
C13 C 1.707(3) 0.0263(3) 0.6118(13) 0.123(5) Uani 1 1 d . . .
H13A H 1.7912 0.0311 0.6914 0.185 Uiso 1 1 calc R . .
H13B H 1.8203 0.0199 0.5679 0.185 Uiso 1 1 calc R . .
H13C H 1.5930 0.0120 0.6149 0.185 Uiso 1 1 calc R . .
O3 O 0.9112(10) 0.16499(11) -0.2595(5) 0.0424(14) Uani 1 1 d . . .
H3O H 0.8940 0.1794 -0.2249 0.064 Uiso 1 1 calc R . .
O4 O 1.2369(10) 0.18623(12) -0.2875(6) 0.0503(15) Uani 1 1 d . . .
C14 C 1.1067(13) 0.16662(18) -0.3012(8) 0.041(2) Uani 1 1 d . . .
C15 C 1.1422(18) 0.14018(17) -0.3651(8) 0.044(2) Uani 1 1 d . . .
H15 H 0.986(16) 0.1338(17) -0.412(9) 0.053 Uiso 1 1 calc . . .
C16 C 1.3073(17) 0.1450(2) -0.4481(8) 0.057(3) Uani 1 1 d . . .
H16A H 1.2330 0.1575 -0.5100 0.086 Uiso 1 1 calc R . .
H16B H 1.3379 0.1278 -0.4829 0.086 Uiso 1 1 calc R . .
H16C H 1.4559 0.1526 -0.4040 0.086 Uiso 1 1 calc R . .
C17 C 1.2403(14) 0.11912(16) -0.2664(7) 0.0373(19) Uani 1 1 d . . .
C18 C 1.0857(16) 0.10069(17) -0.2325(10) 0.052(2) Uani 1 1 d . . .
H18 H 0.9239 0.1011 -0.2709 0.062 Uiso 1 1 calc R . .
C19 C 1.1624(17) 0.08198(18) -0.1451(9) 0.052(2) Uani 1 1 d . . .
H19 H 1.0544 0.0693 -0.1270 0.062 Uiso 1 1 calc R . .
C20 C 1.3952(18) 0.08148(18) -0.0833(8) 0.050(2) Uani 1 1 d . . .
C21 C 1.5564(16) 0.10028(18) -0.1171(8) 0.046(2) Uani 1 1 d . . .
H21 H 1.7179 0.1002 -0.0782 0.055 Uiso 1 1 calc R . .
C22 C 1.4743(15) 0.11854(18) -0.2071(9) 0.045(2) Uani 1 1 d . . .
H22 H 1.5813 0.1309 -0.2283 0.054 Uiso 1 1 calc R . .
C23 C 1.489(2) 0.0614(2) 0.0172(9) 0.062(3) Uani 1 1 d . . .
H23A H 1.6173 0.0704 0.0743 0.074 Uiso 1 1 calc R . .
H23B H 1.3606 0.0578 0.0574 0.074 Uiso 1 1 calc R . .
C24 C 1.581(3) 0.0344(3) -0.0164(13) 0.083(4) Uani 1 1 d . . .
H24 H 1.70(2) 0.038(2) -0.066(12) 0.100 Uiso 1 1 calc . . .
C25 C 1.370(3) 0.0174(3) -0.0892(15) 0.127(6) Uani 1 1 d . . .
H25A H 1.2737 0.0107 -0.0373 0.191 Uiso 1 1 calc R . .
H25B H 1.4317 0.0021 -0.1258 0.191 Uiso 1 1 calc R . .
H25C H 1.2740 0.0288 -0.1498 0.191 Uiso 1 1 calc R . .
C26 C 1.706(3) 0.0190(3) 0.0927(13) 0.115(5) Uani 1 1 d . . .
H26A H 1.8499 0.0286 0.1306 0.172 Uiso 1 1 calc R . .
H26B H 1.7473 0.0008 0.0704 0.172 Uiso 1 1 calc R . .
H26C H 1.6024 0.0175 0.1469 0.172 Uiso 1 1 calc R . .
O5 O 0.5025(9) 0.33164(11) 0.9832(5) 0.0440(14) Uani 1 1 d . . .
H5A H 0.5509 0.3175 0.9576 0.066 Uiso 1 1 calc R . .
O6 O 0.2081(10) 0.30425(12) 1.0071(6) 0.0494(16) Uani 1 1 d . . .
C27 C 0.3009(14) 0.32647(17) 1.0156(6) 0.0320(18) Uani 1 1 d . . .
C28 C 0.1908(16) 0.35132(17) 1.0659(7) 0.039(2) Uani 1 1 d . . .
H28 H 0.039(14) 0.3455(15) 1.084(8) 0.047 Uiso 1 1 calc . . .
C29 C 0.356(2) 0.3607(2) 1.1804(8) 0.069(3) Uani 1 1 d . . .
H29A H 0.3690 0.3466 1.2396 0.104 Uiso 1 1 calc R . .
H29B H 0.2935 0.3772 1.2080 0.104 Uiso 1 1 calc R . .
H29C H 0.5125 0.3645 1.1665 0.104 Uiso 1 1 calc R . .
C30 C 0.1350(15) 0.37316(15) 0.9678(6) 0.0330(18) Uani 1 1 d . . .
C31 C 0.3032(16) 0.39155(17) 0.9483(8) 0.046(2) Uani 1 1 d . . .
H31 H 0.4569 0.3908 0.9973 0.055 Uiso 1 1 calc R . .
C32 C 0.2550(14) 0.41094(17) 0.8600(8) 0.041(2) Uani 1 1 d . . .
H32 H 0.3744 0.4231 0.8502 0.049 Uiso 1 1 calc R . .
C33 C 0.0245(16) 0.41251(16) 0.7839(8) 0.043(2) Uani 1 1 d . . .
C34 C -0.1447(15) 0.39445(16) 0.8057(8) 0.041(2) Uani 1 1 d . . .
H34 H -0.2999 0.3952 0.7584 0.049 Uiso 1 1 calc R . .
C35 C -0.0897(15) 0.37498(16) 0.8972(8) 0.039(2) Uani 1 1 d . . .
H35 H -0.2088 0.3631 0.9099 0.047 Uiso 1 1 calc R . .
C36 C -0.0263(18) 0.43254(17) 0.6830(7) 0.050(2) Uani 1 1 d . . .
H36A H 0.0992 0.4309 0.6394 0.060 Uiso 1 1 calc R . .
H36B H -0.1763 0.4274 0.6291 0.060 Uiso 1 1 calc R . .
C37 C -0.0431(19) 0.4617(2) 0.7165(9) 0.058(3) Uani 1 1 d . . .
H37 H 0.102(17) 0.4662(18) 0.777(9) 0.070 Uiso 1 1 calc . . .
C38 C -0.052(3) 0.4809(2) 0.6108(11) 0.103(5) Uani 1 1 d . . .
H38A H 0.0914 0.4785 0.5818 0.155 Uiso 1 1 calc R . .
H38B H -0.0624 0.4996 0.6356 0.155 Uiso 1 1 calc R . .
H38C H -0.1894 0.4765 0.5485 0.155 Uiso 1 1 calc R . .
C39 C -0.255(2) 0.4685(2) 0.7671(10) 0.077(3) Uani 1 1 d . . .
H39A H -0.4001 0.4661 0.7066 0.115 Uiso 1 1 calc R . .
H39B H -0.2434 0.4872 0.7945 0.115 Uiso 1 1 calc R . .
H39C H -0.2576 0.4564 0.8327 0.115 Uiso 1 1 calc R . .
O7 O 0.4686(10) 0.33027(11) 0.4624(5) 0.0460(15) Uani 1 1 d . . .
H7 H 0.5261 0.3172 0.4333 0.069 Uiso 1 1 calc R . .
O8 O 0.2130(12) 0.29878(13) 0.4941(6) 0.0571(18) Uani 1 1 d . . .
C40 C 0.2792(15) 0.32202(18) 0.4987(7) 0.038(2) Uani 1 1 d . . .
C41 C 0.1513(16) 0.34416(18) 0.5565(8) 0.042(2) Uani 1 1 d . . .
H41 H -0.012(15) 0.3376(15) 0.554(8) 0.051 Uiso 1 1 calc . . .
C42 C 0.2832(19) 0.34669(19) 0.6859(7) 0.057(3) Uani 1 1 d . . .
H42A H 0.4463 0.3521 0.6903 0.086 Uiso 1 1 calc R . .
H42B H 0.2811 0.3293 0.7249 0.086 Uiso 1 1 calc R . .
H42C H 0.2059 0.3603 0.7244 0.086 Uiso 1 1 calc R . .
C43 C 0.1310(14) 0.37163(17) 0.4882(7) 0.040(2) Uani 1 1 d . . .
C44 C 0.3172(16) 0.38926(19) 0.4975(8) 0.045(2) Uani 1 1 d . . .
H44 H 0.4675 0.3844 0.5432 0.054 Uiso 1 1 calc R . .
C45 C 0.2879(15) 0.41374(18) 0.4415(7) 0.044(2) Uani 1 1 d . . .
H45 H 0.4199 0.4253 0.4496 0.053 Uiso 1 1 calc R . .
C46 C 0.0727(15) 0.42230(16) 0.3732(8) 0.041(2) Uani 1 1 d . . .
C47 C -0.1161(17) 0.40408(19) 0.3659(9) 0.051(2) Uani 1 1 d . . .
H47 H -0.2672 0.4091 0.3216 0.062 Uiso 1 1 calc R . .
C48 C -0.0881(15) 0.37873(18) 0.4220(8) 0.044(2) Uani 1 1 d . . .
H48 H -0.2175 0.3668 0.4145 0.053 Uiso 1 1 calc R . .
C49 C 0.035(2) 0.4497(2) 0.3123(8) 0.064(3) Uani 1 1 d . B .
H49A H 0.1490 0.4625 0.3587 0.077 Uiso 1 1 calc R . .
H49B H -0.1243 0.4561 0.3144 0.077 Uiso 1 1 calc R . .
C50 C 0.059(2) 0.4510(3) 0.1846(10) 0.092(5) Uani 1 1 d . . .
H50 H 0.00(2) 0.470(2) 0.160(13) 0.110 Uiso 1 1 calc . A 1
C51 C 0.265(4) 0.4519(6) 0.1736(15) 0.246(19) Uani 0.95(3) 1 d P B 1
H51A H 0.3724 0.4533 0.2508 0.369 Uiso 0.95(3) 1 calc PR B 1
H51B H 0.2855 0.4677 0.1266 0.369 Uiso 0.95(3) 1 calc PR B 1
H51C H 0.3007 0.4354 0.1346 0.369 Uiso 0.95(3) 1 calc PR B 1
C52 C -0.112(2) 0.4330(2) 0.0998(9) 0.080(3) Uani 1 1 d . B .
H52A H -0.0516 0.4298 0.0298 0.120 Uiso 1 1 calc R . .
H52B H -0.2656 0.4418 0.0776 0.120 Uiso 1 1 calc R . .
H52C H -0.1286 0.4157 0.1376 0.120 Uiso 1 1 calc R . .
N1 N 0.8585(12) 0.20178(15) 0.4086(6) 0.0425(17) Uani 1 1 d . . .
N2 N 0.6109(11) 0.29361(13) 0.8394(6) 0.0382(16) Uani 1 1 d . . .
C53 C 0.6848(14) 0.19648(17) 0.4638(7) 0.0381(19) Uani 1 1 d . . .
H53 H 0.5962 0.1804 0.4447 0.046 Uiso 1 1 calc R . .
C54 C 0.6292(14) 0.21406(17) 0.5494(7) 0.042(2) Uani 1 1 d . . .
H54 H 0.5065 0.2098 0.5870 0.050 Uiso 1 1 calc R . .
C55 C 0.7596(13) 0.23771(16) 0.5767(7) 0.0324(18) Uani 1 1 d . . .
C56 C 0.9423(12) 0.24298(17) 0.5224(8) 0.042(2) Uani 1 1 d . . .
H56 H 1.0364 0.2587 0.5406 0.051 Uiso 1 1 calc R . .
C57 C 0.9835(16) 0.22398(18) 0.4385(9) 0.049(2) Uani 1 1 d . . .
H57 H 1.1089 0.2275 0.4016 0.059 Uiso 1 1 calc R . .
C58 C 0.4912(15) 0.27044(16) 0.8143(8) 0.042(2) Uani 1 1 d . . .
H58 H 0.3750 0.2664 0.8564 0.050 Uiso 1 1 calc R . .
C59 C 0.5262(13) 0.25168(16) 0.7299(7) 0.0344(19) Uani 1 1 d . . .
H59 H 0.4354 0.2356 0.7153 0.041 Uiso 1 1 calc R . .
C60 C 0.7022(14) 0.25749(14) 0.6670(7) 0.0311(17) Uani 1 1 d . . .
C61 C 0.8241(15) 0.28137(17) 0.6934(8) 0.043(2) Uani 1 1 d . . .
H61 H 0.9424 0.2860 0.6534 0.051 Uiso 1 1 calc R . .
C62 C 0.7762(14) 0.29907(18) 0.7788(8) 0.043(2) Uani 1 1 d . . .
H62 H 0.8628 0.3154 0.7943 0.052 Uiso 1 1 calc R . .
N3 N 0.8589(11) 0.20274(13) -0.1069(6) 0.0344(15) Uani 1 1 d . . .
N4 N 0.6085(14) 0.29395(14) 0.3224(6) 0.0436(18) Uani 1 1 d . . .
C63 C 0.6834(14) 0.19731(17) -0.0525(7) 0.039(2) Uani 1 1 d . . .
H63 H 0.5886 0.1818 -0.0745 0.047 Uiso 1 1 calc R . .
C64 C 0.6381(15) 0.21448(17) 0.0372(7) 0.041(2) Uani 1 1 d . . .
H64 H 0.5149 0.2101 0.0743 0.049 Uiso 1 1 calc R . .
C65 C 0.7731(13) 0.23782(17) 0.0714(6) 0.0317(18) Uani 1 1 d . . .
C66 C 0.9538(14) 0.24262(17) 0.0114(7) 0.040(2) Uani 1 1 d . . .
H66 H 1.0489 0.2583 0.0291 0.047 Uiso 1 1 calc R . .
C67 C 0.9939(14) 0.22462(16) -0.0735(8) 0.038(2) Uani 1 1 d . . .
H67 H 1.1215 0.2280 -0.1090 0.046 Uiso 1 1 calc R . .
C68 C 0.5015(13) 0.27031(18) 0.3033(6) 0.0365(19) Uani 1 1 d . . .
H68 H 0.3879 0.2661 0.3467 0.044 Uiso 1 1 calc R . .
C69 C 0.5446(14) 0.25115(16) 0.2236(7) 0.0340(18) Uani 1 1 d . . .
H69 H 0.4621 0.2345 0.2131 0.041 Uiso 1 1 calc R . .
C70 C 0.7141(13) 0.25723(16) 0.1593(7) 0.0342(18) Uani 1 1 d . . .
C71 C 0.8258(14) 0.28256(15) 0.1786(7) 0.0326(18) Uani 1 1 d . . .
H71 H 0.9367 0.2878 0.1352 0.039 Uiso 1 1 calc R . .
C72 C 0.7711(15) 0.30010(18) 0.2635(7) 0.042(2) Uani 1 1 d . . .
H72 H 0.8525 0.3168 0.2789 0.050 Uiso 1 1 calc R . .

loop_
_atom_site_aniso_label
_atom_site_aniso_U_11
_atom_site_aniso_U_22
_atom_site_aniso_U_33
_atom_site_aniso_U_23
_atom_site_aniso_U_13
_atom_site_aniso_U_12
O1 0.050(4) 0.063(4) 0.060(4) -0.016(3) 0.027(3) -0.008(3)
O2 0.051(4) 0.047(4) 0.056(4) -0.012(3) 0.023(3) -0.011(3)
C1 0.033(4) 0.038(5) 0.029(4) -0.006(4) 0.010(3) 0.000(4)
C2 0.045(5) 0.047(5) 0.029(5) -0.006(4) 0.017(4) -0.008(4)
C3 0.053(5) 0.055(5) 0.044(5) -0.001(4) 0.033(4) 0.004(4)
C4 0.041(5) 0.031(4) 0.032(4) -0.008(3) 0.012(4) 0.000(4)
C5 0.040(5) 0.060(6) 0.037(5) 0.002(4) 0.006(4) -0.002(4)
C6 0.053(6) 0.058(6) 0.054(6) 0.000(5) 0.027(5) -0.004(5)
C7 0.050(5) 0.060(6) 0.026(4) 0.000(4) 0.013(4) -0.007(5)
C8 0.045(5) 0.088(7) 0.031(5) 0.004(5) 0.014(4) 0.006(5)
C9 0.038(5) 0.060(6) 0.026(4) -0.008(4) 0.017(4) -0.002(4)
C10 0.086(8) 0.068(7) 0.055(7) 0.009(5) 0.040(6) 0.010(6)
C11 0.112(10) 0.069(8) 0.063(8) 0.015(6) 0.037(8) 0.001(7)
C12 0.185(15) 0.097(9) 0.057(8) 0.008(7) 0.069(9) 0.036(9)
C13 0.178(15) 0.133(12) 0.061(9) 0.042(9) 0.032(10) 0.038(11)
O3 0.053(4) 0.044(3) 0.033(3) -0.006(3) 0.016(3) -0.007(3)
O4 0.051(4) 0.058(4) 0.048(4) -0.005(3) 0.024(3) -0.007(3)
C14 0.023(4) 0.055(6) 0.045(5) 0.001(4) 0.007(4) -0.009(4)
C15 0.061(6) 0.049(5) 0.029(5) -0.010(4) 0.021(4) -0.002(5)
C16 0.065(6) 0.092(7) 0.022(4) -0.005(5) 0.022(4) 0.008(5)
C17 0.046(5) 0.039(5) 0.034(5) -0.003(4) 0.024(4) 0.010(4)
C18 0.048(5) 0.039(5) 0.075(7) -0.003(5) 0.027(5) -0.003(4)
C19 0.059(6) 0.041(5) 0.064(7) 0.004(5) 0.033(5) 0.002(4)
C20 0.070(6) 0.040(5) 0.038(5) -0.002(4) 0.013(5) 0.008(5)
C21 0.041(5) 0.052(5) 0.045(6) -0.010(4) 0.013(4) -0.001(4)
C22 0.043(5) 0.047(5) 0.050(6) 0.001(4) 0.020(4) -0.005(4)
C23 0.089(8) 0.064(7) 0.035(5) 0.000(5) 0.020(5) 0.005(6)
C24 0.101(10) 0.064(8) 0.088(10) 0.029(7) 0.030(8) -0.004(7)
C25 0.172(15) 0.088(11) 0.119(14) -0.006(9) 0.027(12) -0.012(10)
C26 0.120(11) 0.130(12) 0.082(11) 0.040(9) -0.002(9) 0.028(9)
O5 0.036(3) 0.045(3) 0.056(4) -0.007(3) 0.021(3) -0.003(3)
O6 0.052(4) 0.049(4) 0.051(4) -0.012(3) 0.021(3) -0.009(3)
C27 0.038(4) 0.041(5) 0.018(4) 0.002(3) 0.009(3) 0.003(4)
C28 0.050(5) 0.045(5) 0.026(4) 0.011(4) 0.013(4) 0.002(4)
C29 0.113(9) 0.059(6) 0.028(5) -0.008(4) -0.001(5) 0.015(6)
C30 0.049(5) 0.039(5) 0.015(4) -0.007(3) 0.014(4) -0.006(4)
C31 0.050(5) 0.045(5) 0.045(6) 0.002(4) 0.018(4) 0.001(4)
C32 0.037(5) 0.045(5) 0.043(5) -0.006(4) 0.014(4) -0.006(4)
C33 0.064(6) 0.032(5) 0.037(5) -0.002(4) 0.022(4) 0.011(4)
C34 0.049(5) 0.041(5) 0.033(5) -0.008(4) 0.014(4) -0.003(4)
C35 0.046(5) 0.036(5) 0.042(5) -0.002(4) 0.025(4) 0.001(4)
C36 0.083(7) 0.047(6) 0.025(5) 0.006(4) 0.021(5) 0.004(5)
C37 0.068(6) 0.062(7) 0.049(6) 0.029(5) 0.023(5) 0.002(5)
C38 0.171(13) 0.093(9) 0.067(9) 0.047(7) 0.073(9) 0.052(9)
C39 0.099(9) 0.086(8) 0.058(7) 0.012(6) 0.044(7) 0.026(7)
O7 0.059(4) 0.047(3) 0.044(4) -0.007(3) 0.035(3) -0.003(3)
O8 0.076(5) 0.055(4) 0.051(4) -0.014(3) 0.037(4) -0.016(3)
C40 0.047(5) 0.045(5) 0.025(4) -0.002(4) 0.012(4) -0.005(4)
C41 0.041(5) 0.050(5) 0.036(5) -0.006(4) 0.009(4) -0.001(4)
C42 0.094(8) 0.064(6) 0.015(4) -0.003(4) 0.016(5) 0.011(5)
C43 0.037(5) 0.050(5) 0.034(5) -0.006(4) 0.011(4) -0.008(4)
C44 0.046(5) 0.056(6) 0.032(5) -0.015(4) 0.004(4) -0.001(4)
C45 0.048(5) 0.057(6) 0.029(5) -0.012(4) 0.011(4) -0.020(4)
C46 0.052(5) 0.035(5) 0.042(5) -0.022(4) 0.022(4) -0.009(4)
C47 0.050(5) 0.059(6) 0.046(6) -0.001(5) 0.014(5) 0.006(5)
C48 0.037(5) 0.058(6) 0.041(5) -0.007(4) 0.016(4) -0.005(4)
C49 0.105(8) 0.059(6) 0.026(5) -0.004(4) 0.011(5) -0.009(6)
C50 0.079(9) 0.159(13) 0.031(6) 0.020(7) 0.001(6) -0.061(9)
C51 0.18(2) 0.51(5) 0.077(13) -0.12(2) 0.093(14) -0.18(3)
C52 0.100(8) 0.116(9) 0.037(6) -0.012(6) 0.041(6) -0.020(7)
N1 0.043(4) 0.044(4) 0.043(4) 0.005(3) 0.016(3) 0.004(4)
N2 0.033(4) 0.040(4) 0.043(4) 0.003(3) 0.010(3) 0.006(3)
C53 0.039(5) 0.046(5) 0.028(4) -0.001(4) 0.006(4) -0.011(4)
C54 0.040(5) 0.059(6) 0.025(4) -0.016(4) 0.006(4) -0.010(4)
C55 0.025(4) 0.045(5) 0.026(4) -0.005(4) 0.004(3) 0.008(4)
C56 0.018(4) 0.049(5) 0.055(6) -0.008(4) -0.003(4) -0.003(4)
C57 0.049(5) 0.037(5) 0.070(7) 0.015(5) 0.033(5) 0.007(4)
C58 0.053(5) 0.037(5) 0.039(5) -0.003(4) 0.021(4) -0.001(4)
C59 0.028(4) 0.039(5) 0.041(5) 0.000(4) 0.015(4) -0.002(3)
C60 0.041(4) 0.022(4) 0.028(4) -0.001(3) 0.004(3) 0.007(3)
C61 0.049(5) 0.044(5) 0.040(5) -0.003(4) 0.019(4) 0.006(4)
C62 0.033(5) 0.053(5) 0.044(5) 0.011(4) 0.010(4) 0.001(4)
N3 0.033(3) 0.043(4) 0.030(4) -0.003(3) 0.012(3) 0.001(3)
N4 0.066(5) 0.040(4) 0.031(4) 0.000(3) 0.024(4) 0.009(4)
C63 0.035(4) 0.052(5) 0.033(5) 0.000(4) 0.014(4) 0.001(4)
C64 0.051(5) 0.057(6) 0.023(4) 0.007(4) 0.025(4) 0.007(4)
C65 0.034(4) 0.051(5) 0.015(4) 0.002(3) 0.015(3) 0.001(4)
C66 0.047(5) 0.044(5) 0.027(4) 0.006(4) 0.008(4) 0.003(4)
C67 0.038(5) 0.036(5) 0.038(5) 0.006(4) 0.003(4) 0.007(4)
C68 0.030(4) 0.066(6) 0.016(4) 0.006(4) 0.011(3) 0.007(4)
C69 0.048(5) 0.034(4) 0.027(4) 0.005(3) 0.022(4) 0.006(4)
C70 0.031(4) 0.045(5) 0.026(4) 0.004(3) 0.005(3) 0.010(4)
C71 0.042(4) 0.033(4) 0.029(4) -0.004(3) 0.023(4) 0.001(4)
C72 0.043(5) 0.060(5) 0.025(4) -0.002(4) 0.014(4) -0.009(4)

loop_
_atom_type_symbol
_atom_type_description
_atom_type_scat_dispersion_real
_atom_type_scat_dispersion_imag
_atom_type_scat_source
C C 0.0033 0.0016 'International Tables Vol C Tables 4.2.6.8 and 6.1.1.4'
H H 0.0000 0.0000 'International Tables Vol C Tables 4.2.6.8 and 6.1.1.4'
N N 0.0061 0.0033 'International Tables Vol C Tables 4.2.6.8 and 6.1.1.4'
O O 0.0106 0.0060 'International Tables Vol C Tables 4.2.6.8 and 6.1.1.4'

loop_
_geom_angle_atom_site_label_1
_geom_angle_atom_site_label_2
_geom_angle_atom_site_label_3
_geom_angle
C1 O2 N1 79.0(5)
O2 C1 O1 124.5(7)
O2 C1 C2 124.9(7)
O1 C1 C2 110.6(7)
C3 C2 C1 110.5(7)
C3 C2 C4 112.8(7)
C1 C2 C4 109.0(7)
C9 C4 C5 119.7(8)
C9 C4 C2 119.7(7)
C5 C4 C2 120.5(7)
C4 C5 C6 119.5(8)
C7 C6 C5 122.1(9)
C6 C7 C8 117.6(9)
C6 C7 C10 121.1(9)
C8 C7 C10 121.3(9)
C7 C8 C9 120.5(9)
C4 C9 C8 120.6(8)
C7 C10 C11 113.3(8)
C12 C11 C10 113.7(12)
C12 C11 C13 110.1(11)
C10 C11 C13 108.3(10)
C14 O4 N3 78.7(5)
O4 C14 O3 123.7(8)
O4 C14 C15 126.0(8)
O3 C14 C15 110.3(7)
C16 C15 C14 110.6(7)
C16 C15 C17 113.3(8)
C14 C15 C17 105.7(7)
C22 C17 C18 117.9(8)
C22 C17 C15 122.5(8)
C18 C17 C15 119.5(8)
C19 C18 C17 121.9(9)
C18 C19 C20 120.9(9)
C19 C20 C21 117.9(8)
C19 C20 C23 123.0(9)
C21 C20 C23 119.2(9)
C22 C21 C20 119.8(8)
C17 C22 C21 121.6(8)
C24 C23 C20 116.7(9)
C26 C24 C23 110.5(12)
C26 C24 C25 110.7(11)
C23 C24 C25 109.4(11)
C27 O6 N2 80.6(5)
O6 C27 O5 123.4(7)
O6 C27 C28 121.8(7)
O5 C27 C28 114.9(7)
C29 C28 C30 114.8(7)
C29 C28 C27 109.8(7)
C30 C28 C27 107.5(6)
C35 C30 C31 117.7(7)
C35 C30 C28 119.7(7)
C31 C30 C28 122.6(8)
C32 C31 C30 122.8(8)
C31 C32 C33 120.0(8)
C34 C33 C32 116.8(8)
C34 C33 C36 122.7(8)
C32 C33 C36 120.5(8)
C33 C34 C35 121.7(8)
C30 C35 C34 120.9(8)
C37 C36 C33 115.7(7)
C36 C37 C39 114.7(9)
C36 C37 C38 111.6(9)
C39 C37 C38 107.3(9)
C40 O8 N4 80.8(5)
O8 C40 O7 123.7(8)
O8 C40 C41 120.4(8)
O7 C40 C41 115.8(7)
C42 C41 C40 107.7(7)
C42 C41 C43 113.3(7)
C40 C41 C43 111.8(7)
C44 C43 C48 119.6(8)
C44 C43 C41 122.9(8)
C48 C43 C41 117.4(7)
C45 C44 C43 120.8(9)
C44 C45 C46 122.8(8)
C45 C46 C47 115.4(8)
C45 C46 C49 123.7(8)
C47 C46 C49 120.9(9)
C48 C47 C46 122.4(9)
C43 C48 C47 118.9(8)
C46 C49 C50 117.4(10)
C51 C50 C52 117.3(16)
C51 C50 C49 114.3(13)
C52 C50 C49 114.7(9)
C57 N1 C53 117.7(8)
C57 N1 O2 86.3(5)
C53 N1 O2 155.8(6)
C58 N2 C62 117.1(8)
C58 N2 O6 82.3(5)
C62 N2 O6 159.5(6)
N1 C53 C54 122.7(8)
C55 C54 C53 118.4(8)
C56 C55 C54 119.3(7)
C56 C55 C60 120.7(7)
C54 C55 C60 120.0(7)
C55 C56 C57 117.7(8)
N1 C57 C56 124.2(8)
N2 C58 C59 124.5(8)
C58 C59 C60 118.1(7)
C61 C60 C59 116.9(7)
C61 C60 C55 121.2(7)
C59 C60 C55 121.8(7)
C60 C61 C62 121.1(8)
N2 C62 C61 122.3(8)
C67 N3 C63 118.6(7)
C67 N3 O4 87.5(5)
C63 N3 O4 153.3(6)
C68 N4 C72 118.6(7)
C68 N4 O8 78.7(5)
C72 N4 O8 162.3(6)
N3 C63 C64 121.3(8)
C65 C64 C63 121.0(7)
C64 C65 C66 115.4(7)
C64 C65 C70 121.3(6)
C66 C65 C70 123.2(7)
C67 C66 C65 121.0(8)
N3 C67 C66 122.6(8)
N4 C68 C69 124.4(7)
C68 C69 C70 118.2(8)
C71 C70 C69 117.4(7)
C71 C70 C65 120.5(7)
C69 C70 C65 122.1(7)
C70 C71 C72 119.3(7)
N4 C72 C71 122.0(8)

loop_
_geom_bond_atom_site_label_1
_geom_bond_atom_site_label_2
_geom_bond_distance
O1 C1 1.312(9)
O2 C1 1.180(8)
O2 N1 3.427(9)
C1 C2 1.524(11)
C2 C3 1.495(11)
C2 C4 1.546(11)
C4 C9 1.350(11)
C4 C5 1.356(11)
C5 C6 1.390(12)
C6 C7 1.353(12)
C7 C8 1.377(12)
C7 C10 1.491(13)
C8 C9 1.389(12)
C10 C11 1.540(16)
C11 C12 1.452(17)
C11 C13 1.566(16)
O3 C14 1.318(9)
O4 C14 1.197(9)
O4 N3 3.425(8)
C14 C15 1.517(12)
C15 C16 1.509(12)
C15 C17 1.537(12)
C17 C22 1.357(12)
C17 C18 1.377(11)
C18 C19 1.352(13)
C19 C20 1.359(13)
C20 C21 1.415(12)
C20 C23 1.513(13)
C21 C22 1.363(13)
C23 C24 1.500(16)
C24 C26 1.496(17)
C24 C25 1.540(18)
O5 C27 1.317(9)
O6 C27 1.197(9)
O6 N2 3.372(9)
C27 C28 1.535(11)
C28 C29 1.507(12)
C28 C30 1.529(10)
C30 C35 1.358(11)
C30 C31 1.369(11)
C31 C32 1.367(12)
C32 C33 1.408(12)
C33 C34 1.372(11)
C33 C36 1.492(11)
C34 C35 1.397(11)
C36 C37 1.478(13)
C37 C39 1.499(13)
C37 C38 1.524(13)
O7 C40 1.312(9)
O8 C40 1.187(9)
O8 N4 3.340(9)
C40 C41 1.537(12)
C41 C42 1.512(12)
C41 C43 1.539(12)
C43 C44 1.352(11)
C43 C48 1.354(11)
C44 C45 1.344(12)
C45 C46 1.365(12)
C46 C47 1.384(12)
C46 C49 1.495(13)
C47 C48 1.383(12)
C49 C50 1.511(15)
C50 C51 1.22(2)
C50 C52 1.497(15)
N1 C57 1.296(11)
N1 C53 1.323(10)
N2 C58 1.314(10)
N2 C62 1.326(11)
C53 C54 1.396(11)
C54 C55 1.366(11)
C55 C56 1.361(11)
C55 C60 1.507(10)
C56 C57 1.395(12)
C58 C59 1.380(11)
C59 C60 1.399(11)
C60 C61 1.352(11)
C61 C62 1.380(12)
N3 C67 1.318(10)
N3 C63 1.327(10)
N4 C68 1.296(10)
N4 C72 1.307(10)
C63 C64 1.397(11)
C64 C65 1.377(11)
C65 C66 1.390(10)
C65 C70 1.478(10)
C66 C67 1.369(11)
C68 C69 1.369(11)
C69 C70 1.382(11)
C70 C71 1.381(10)
C71 C72 1.386(11)
